data_4322437
loop_
_publ_author_name
'Tristram Chivers'
'Andrew Downard'
'Masood Parvez'

_publ_section_title
;
 Steric and Solvation Effects on the Aggregation of Lithium Thioamidates:
 Single-Strand Polymers with (LiS)n and (LiNCS)n Backbones
;
_journal_name_full 'Inorganic Chemistry'
_journal_page_first 5565
_journal_page_last 5570
_journal_paper_doi 10.1021/ic990759f
_journal_volume 38
_journal_year 1999
_chemical_formula_moiety 'C11 H22 Li N O2 S '
_chemical_formula_sum 'C11 H22 Li N O2 S'
_chemical_formula_weight 239.30
_space_group_IT_number 14
_symmetry_cell_setting monoclinic
_symmetry_Int_Tables_number 14
_symmetry_space_group_name_Hall '-P 2yab'
_symmetry_space_group_name_H-M 'P 1 21/a 1'
_audit_creation_date 1999-06-29
_audit_creation_method 'by teXsan v1.7'
_cell_angle_alpha 90
_cell_angle_beta 91.33(3)
_cell_angle_gamma 90
_cell_formula_units_Z 4
_cell_length_a 10.974(3)
_cell_length_b 8.575(5)
_cell_length_c 14.898(5)
_cell_measurement_reflns_used 13
_cell_measurement_temperature 170.2
_cell_measurement_theta_max 12.9
_cell_measurement_theta_min 7.0
_cell_volume 1401.6(10)
_computing_cell_refinement 'MSC/AFC Diffractometer Control'
_computing_data_collection 'MSC/AFC Diffractometer Control'
_computing_data_reduction 'teXsan (MSC, 1995)'
_computing_publication_material 'teXsan (MSC, 1995)'
_computing_structure_refinement 'teXsan (MSC, 1995)'
_computing_structure_solution
;
SIR92 (Altomare, et. al. 1993)
;
_diffrn_ambient_temperature 170.2
_diffrn_measurement_device 'Rigaku AFC6S'
_diffrn_measurement_method \w-2\q
_diffrn_orient_matrix_UB_11 0.08971
_diffrn_orient_matrix_UB_12 -0.00932
_diffrn_orient_matrix_UB_13 -0.00908
_diffrn_orient_matrix_UB_21 0.00721
_diffrn_orient_matrix_UB_22 -0.07003
_diffrn_orient_matrix_UB_23 0.05353
_diffrn_orient_matrix_UB_31 -0.01445
_diffrn_orient_matrix_UB_32 -0.09277
_diffrn_orient_matrix_UB_33 -0.03950
_diffrn_radiation_detector 'scintillation counter'
_diffrn_radiation_monochromator graphite
_diffrn_radiation_source 'X-ray tube'
_diffrn_radiation_type 'Mo K\a'
_diffrn_radiation_wavelength 0.7107
_diffrn_reflns_av_R_equivalents 0.06190
_diffrn_reflns_av_sigmaI/netI 0.220
_diffrn_reflns_limit_h_max 13
_diffrn_reflns_limit_h_min 0
_diffrn_reflns_limit_k_max 10
_diffrn_reflns_limit_k_min 0
_diffrn_reflns_limit_l_max 17
_diffrn_reflns_limit_l_min -17
_diffrn_reflns_number 2814
_diffrn_reflns_reduction_process 'Lp corrections applied'
_diffrn_reflns_theta_max 25.06
_diffrn_reflns_theta_min 2.73
_diffrn_standards_decay_% 0.02
_diffrn_standards_interval_count 200
_diffrn_standards_number 3
_exptl_absorpt_coefficient_mu 0.216
_exptl_absorpt_correction_T_max 1.000
_exptl_absorpt_correction_T_min 0.968
_exptl_absorpt_correction_type psi-scans
_exptl_crystal_colour yellow
_exptl_crystal_density_diffrn 1.134
_exptl_crystal_density_meas ?
_exptl_crystal_description block
_exptl_crystal_F_000 520.00
_exptl_crystal_size_max 0.42
_exptl_crystal_size_mid 0.38
_exptl_crystal_size_min 0.22
_refine_diff_density_max 0.21
_refine_diff_density_min -0.21
_refine_ls_extinction_method none
_refine_ls_goodness_of_fit_all 1.776
_refine_ls_goodness_of_fit_obs 1.776
_refine_ls_hydrogen_treatment noref
_refine_ls_matrix_type full
_refine_ls_number_constraints 0
_refine_ls_number_parameters 145
_refine_ls_number_reflns 695
_refine_ls_number_restraints 0
_refine_ls_R_factor_all 0.0527
_refine_ls_R_factor_obs 0.0527
_refine_ls_shift/esd_max 0.0007
_refine_ls_shift/esd_mean 0.0001
_refine_ls_structure_factor_coef F
_refine_ls_weighting_details 'w = 1/[\s^2^(Fo) + 0.00003|Fo|^2^]'
_refine_ls_weighting_scheme calc
_refine_ls_wR_factor_all 0.0433
_refine_ls_wR_factor_obs 0.0433
_reflns_number_observed 695
_reflns_number_total 2669
_reflns_observed_criterion >3.00\s(I)
_cod_data_source_file ic990759f_1.cif
_cod_data_source_block Andrew-14
_cod_depositor_comments
;
The following automatic conversions were performed:

'_exptl_crystal_density_meas' value 'not measured' was changed to '?'
- the value is perceived as not measured.

Automatic conversion script
Id: cif_fix_values 3008 2015-01-20 13:52:24Z robertas 

The following automatic conversions were performed:

'_refine_ls_weighting_scheme' value 'w = 1/[\s^2^(Fo) +
0.00003|Fo|^2^]' was changed to 'calc'. New tag
'_refine_ls_weighting_details' was created. The value of the new tag
was set to 'w = 1/[\s^2^(Fo) + 0.00003|Fo|^2^]'.

Automatic conversion script
Id: cif_fix_values 3143 2015-03-26 13:38:13Z robertas 
;
_cod_original_sg_symbol_H-M 'P 21/a '
_cod_original_formula_sum 'C11 H22 Li N O2 S '
_cod_database_code 4322437

loop_
_symmetry_equiv_pos_as_xyz
'   +x,   +y,   +z'
'1/2-x,1/2+y,   -z'
'   -x,   -y,   -z'
'1/2+x,1/2-y,   +z'

loop_
_atom_site_aniso_label
_atom_site_aniso_U_11
_atom_site_aniso_U_22
_atom_site_aniso_U_33
_atom_site_aniso_U_12
_atom_site_aniso_U_13
_atom_site_aniso_U_23
S(1) 0.0383(12) 0.0518(15) 0.0755(19) -0.0062(15) 0.0039(12) -0.0116(19)
O(1) 0.036(3) 0.061(5) 0.085(5) 0.005(3) -0.005(3) -0.025(4)
O(2) 0.052(4) 0.056(4) 0.093(5) -0.005(4) -0.024(4) 0.014(5)
N(1) 0.044(4) 0.040(5) 0.046(5) -0.003(4) -0.001(4) -0.003(4)
C(1) 0.038(5) 0.044(6) 0.043(6) 0.000(6) -0.002(5) 0.011(6)
C(2) 0.051(6) 0.069(8) 0.065(7) -0.017(6) 0.000(5) -0.005(6)
C(3) 0.057(7) 0.079(8) 0.068(8) -0.007(6) 0.020(6) -0.018(7)
C(4) 0.063(7) 0.098(10) 0.092(8) 0.014(7) -0.029(6) -0.037(8)
C(5) 0.070(9) 0.096(12) 0.40(3) 0.031(9) -0.075(12) -0.120(15)
C(6) 0.112(10) 0.051(8) 0.102(9) 0.010(7) -0.020(8) -0.024(7)
C(7) 0.074(8) 0.110(11) 0.141(12) 0.039(8) -0.024(7) -0.047(9)
C(8) 0.094(9) 0.055(9) 0.186(15) -0.008(8) -0.031(9) 0.053(10)
C(9) 0.138(11) 0.102(12) 0.108(12) -0.018(10) -0.010(9) 0.044(10)
C(10) 0.088(9) 0.119(12) 0.116(12) 0.015(8) -0.041(8) 0.040(9)
C(11) 0.076(8) 0.118(12) 0.135(11) -0.038(8) -0.061(8) 0.045(10)
Li(1) 0.042(8) 0.057(12) 0.059(11) 0.010(9) -0.003(7) 0.013(10)

loop_
_atom_site_label
_atom_site_fract_x
_atom_site_fract_y
_atom_site_fract_z
_atom_site_U_iso_or_equiv
_atom_site_occupancy
_atom_site_refinement_flags
_atom_site_thermal_displace_type
_atom_site_calc_flag
_atom_site_calc_attached_atom
S(1) 0.28864(19) 0.9578(3) 0.77585(16) 0.0552(8) 1.000 . Uani d ?
O(1) 0.0272(5) 0.4142(7) 0.6352(4) 0.061(2) 1.000 . Uani d ?
O(2) 0.0886(5) 0.4534(8) 0.8373(4) 0.067(2) 1.000 . Uani d ?
N(1) 0.0938(6) 0.7727(8) 0.7463(4) 0.044(2) 1.000 . Uani d ?
C(1) 0.2024(7) 0.8126(9) 0.7270(6) 0.042(3) 1.000 . Uani d ?
C(2) 0.2592(7) 0.7225(11) 0.6516(6) 0.062(3) 1.000 . Uani d ?
C(3) 0.0366(7) 0.8622(11) 0.8182(6) 0.068(4) 1.000 . Uani d ?
C(4) -0.0719(9) 0.3516(13) 0.5824(7) 0.085(4) 1.000 . Uani d ?
C(5) -0.0441(11) 0.1893(15) 0.5671(12) 0.191(8) 1.000 . Uani d ?
C(6) 0.0772(10) 0.1618(12) 0.5886(7) 0.089(5) 1.000 . Uani d ?
C(7) 0.1243(9) 0.3104(14) 0.6266(8) 0.109(5) 1.000 . Uani d ?
C(8) 0.0349(10) 0.3212(12) 0.8797(10) 0.112(6) 1.000 . Uani d ?
C(9) 0.1162(13) 0.2700(15) 0.9513(8) 0.116(6) 1.000 . Uani d ?
C(10) 0.2208(10) 0.3716(16) 0.9507(8) 0.108(5) 1.000 . Uani d ?
C(11) 0.2005(9) 0.4808(14) 0.8802(8) 0.111(5) 1.000 . Uani d ?
Li(1) 0.0083(11) 0.5611(19) 0.7369(9) 0.053(5) 1.000 . Uani d ?
H(1) 0.2638 0.6156 0.6676 0.073 1.000 . Uiso c ?
H(2) 0.2107 0.7346 0.5986 0.073 1.000 . Uiso c ?
H(3) 0.3388 0.7616 0.6421 0.073 1.000 . Uiso c ?
H(4) 0.0851 0.8536 0.8716 0.081 1.000 . Uiso c ?
H(5) 0.0305 0.9683 0.8009 0.081 1.000 . Uiso c ?
H(6) -0.0423 0.8214 0.8282 0.081 1.000 . Uiso c ?
H(7) -0.1458 0.3613 0.6138 0.102 1.000 . Uiso c ?
H(8) -0.0790 0.4057 0.5268 0.102 1.000 . Uiso c ?
H(9) -0.0936 0.1264 0.6039 0.230 1.000 . Uiso c ?
H(10) -0.0594 0.1647 0.5059 0.230 1.000 . Uiso c ?
H(11) 0.0850 0.0805 0.6316 0.106 1.000 . Uiso c ?
H(12) 0.1206 0.1349 0.5364 0.106 1.000 . Uiso c ?
H(13) 0.1828 0.3536 0.5881 0.130 1.000 . Uiso c ?
H(14) 0.1608 0.2917 0.6842 0.130 1.000 . Uiso c ?
H(15) -0.0416 0.3505 0.9036 0.133 1.000 . Uiso c ?
H(16) 0.0229 0.2403 0.8372 0.133 1.000 . Uiso c ?
H(17) 0.0769 0.2773 1.0072 0.140 1.000 . Uiso c ?
H(18) 0.1402 0.1654 0.9411 0.140 1.000 . Uiso c ?
H(19) 0.2289 0.4244 1.0062 0.129 1.000 . Uiso c ?
H(20) 0.2920 0.3128 0.9398 0.129 1.000 . Uiso c ?
H(21) 0.2632 0.4712 0.8376 0.131 1.000 . Uiso c ?
H(22) 0.2010 0.5833 0.9041 0.131 1.000 . Uiso c ?

loop_
_atom_type_symbol
_atom_type_oxidation_number
_atom_type_number_in_cell
_atom_type_scat_dispersion_real
_atom_type_scat_dispersion_imag
_atom_type_scat_source
C 0 44 0.003 0.002
;International Tables for Crystallography
(1992, Vol. C, Tables 4.2.6.8 and 6.1.1.1)
;
H 0 88 0.000 0.000
;International Tables for Crystallography
(1992, Vol. C, Table 6.1.1.2)
;
N 0 4 0.006 0.003
;International Tables for Crystallography
(1992, Vol. C, Tables 4.2.6.8 and 6.1.1.1)
;
Li 0 4 0.000 0.000
;International Tables for Crystallography
(1992, Vol. C, Tables 4.2.6.8 and 6.1.1.1)
;
S 0 4 0.125 0.123
;International Tables for Crystallography
(1992, Vol. C, Tables 4.2.6.8 and 6.1.1.1)
;
O 0 8 0.011 0.006
;International Tables for Crystallography
(1992, Vol. C, Tables 4.2.6.8 and 6.1.1.1)
;

loop_
_geom_angle_atom_site_label_1
_geom_angle_atom_site_label_2
_geom_angle_atom_site_label_3
_geom_angle
_geom_angle_site_symmetry_1
_geom_angle_site_symmetry_2
_geom_angle_site_symmetry_3
_geom_angle_publ_flag
C(1) S(1) Li(1) 112.3(4) . . 4_565 yes
C(4) O(1) C(7) 106.4(7) . . . yes
C(4) O(1) Li(1) 124.5(6) . . . yes
C(7) O(1) Li(1) 124.6(7) . . . yes
C(8) O(2) C(11) 107.4(8) . . . yes
C(8) O(2) Li(1) 122.0(8) . . . yes
C(11) O(2) Li(1) 130.6(8) . . . yes
C(1) N(1) C(3) 116.1(7) . . . yes
C(1) N(1) Li(1) 130.6(7) . . . yes
C(3) N(1) Li(1) 108.0(6) . . . yes
S(1) C(1) N(1) 127.3(7) . . . yes
S(1) C(1) C(2) 117.0(6) . . . yes
N(1) C(1) C(2) 115.7(8) . . . yes
C(1) C(2) H(1) 109.2 . . . no
C(1) C(2) H(2) 109.2 . . . no
C(1) C(2) H(3) 109.1 . . . no
H(1) C(2) H(2) 109.9 . . . no
H(1) C(2) H(3) 109.6 . . . no
H(2) C(2) H(3) 109.8 . . . no
N(1) C(3) H(4) 109.3 . . . no
N(1) C(3) H(5) 109.3 . . . no
N(1) C(3) H(6) 109.1 . . . no
H(4) C(3) H(5) 109.7 . . . no
H(4) C(3) H(6) 109.6 . . . no
H(5) C(3) H(6) 109.8 . . . no
O(1) C(4) C(5) 106.7(9) . . . yes
O(1) C(4) H(7) 110.0 . . . no
O(1) C(4) H(8) 110.0 . . . no
C(5) C(4) H(7) 110.4 . . . no
C(5) C(4) H(8) 110.3 . . . no
H(7) C(4) H(8) 109.4 . . . no
C(4) C(5) C(6) 109.5(11) . . . yes
C(4) C(5) H(9) 109.3 . . . no
C(4) C(5) H(10) 109.5 . . . no
C(6) C(5) H(9) 109.3 . . . no
C(6) C(5) H(10) 109.5 . . . no
H(9) C(5) H(10) 109.8 . . . no
C(5) C(6) C(7) 105.5(10) . . . yes
C(5) C(6) H(11) 110.6 . . . no
C(5) C(6) H(12) 110.5 . . . no
C(7) C(6) H(11) 110.4 . . . no
C(7) C(6) H(12) 110.2 . . . no
H(11) C(6) H(12) 109.6 . . . no
O(1) C(7) C(6) 108.8(8) . . . yes
O(1) C(7) H(13) 109.6 . . . no
O(1) C(7) H(14) 109.3 . . . no
C(6) C(7) H(13) 109.9 . . . no
C(6) C(7) H(14) 109.6 . . . no
H(13) C(7) H(14) 109.6 . . . no
O(2) C(8) C(9) 108.2(9) . . . yes
O(2) C(8) H(15) 109.3 . . . no
O(2) C(8) H(16) 109.7 . . . no
C(9) C(8) H(15) 109.8 . . . no
C(9) C(8) H(16) 110.2 . . . no
H(15) C(8) H(16) 109.5 . . . no
C(8) C(9) C(10) 106.9(10) . . . yes
C(8) C(9) H(17) 110.0 . . . no
C(8) C(9) H(18) 109.8 . . . no
C(10) C(9) H(17) 110.1 . . . no
C(10) C(9) H(18) 110.3 . . . no
H(17) C(9) H(18) 109.6 . . . no
C(9) C(10) C(11) 107.0(9) . . . yes
C(9) C(10) H(19) 110.1 . . . no
C(9) C(10) H(20) 109.9 . . . no
C(11) C(10) H(19) 109.9 . . . no
C(11) C(10) H(20) 109.9 . . . no
H(19) C(10) H(20) 110.1 . . . no
O(2) C(11) C(10) 110.5(9) . . . yes
O(2) C(11) H(21) 108.9 . . . no
O(2) C(11) H(22) 109.1 . . . no
C(10) C(11) H(21) 109.4 . . . no
C(10) C(11) H(22) 109.5 . . . no
H(21) C(11) H(22) 109.4 . . . no
S(1) Li(1) O(1) 104.7(6) 4_465 . . yes
S(1) Li(1) O(2) 102.3(6) 4_465 . . yes
S(1) Li(1) N(1) 119.0(7) 4_465 . . yes
O(1) Li(1) O(2) 103.4(7) . . . yes
O(1) Li(1) N(1) 124.0(7) . . . yes
O(2) Li(1) N(1) 99.8(6) . . . yes

loop_
_geom_bond_atom_site_label_1
_geom_bond_atom_site_label_2
_geom_bond_distance
_geom_bond_site_symmetry_1
_geom_bond_site_symmetry_2
_geom_bond_publ_flag
S(1) C(1) 1.716(8) . . yes
S(1) Li(1) 2.497(12) . 4_565 yes
O(1) C(4) 1.431(9) . . yes
O(1) C(7) 1.397(10) . . yes
O(1) Li(1) 1.985(16) . . yes
O(2) C(8) 1.431(11) . . yes
O(2) C(11) 1.391(9) . . yes
O(2) Li(1) 1.951(14) . . yes
N(1) C(1) 1.279(8) . . yes
N(1) C(3) 1.470(9) . . yes
N(1) Li(1) 2.047(16) . . yes
C(1) C(2) 1.510(10) . . yes
C(2) H(1) 0.95 . . no
C(2) H(2) 0.95 . . no
C(2) H(3) 0.95 . . no
C(3) H(4) 0.95 . . no
C(3) H(5) 0.95 . . no
C(3) H(6) 0.95 . . no
C(4) C(5) 1.444(13) . . yes
C(4) H(7) 0.95 . . no
C(4) H(8) 0.95 . . no
C(5) C(6) 1.383(12) . . yes
C(5) H(9) 0.95 . . no
C(5) H(10) 0.95 . . no
C(6) C(7) 1.482(13) . . yes
C(6) H(11) 0.95 . . no
C(6) H(12) 0.95 . . no
C(7) H(13) 0.95 . . no
C(7) H(14) 0.95 . . no
C(8) C(9) 1.443(13) . . yes
C(8) H(15) 0.95 . . no
C(8) H(16) 0.95 . . no
C(9) C(10) 1.441(14) . . yes
C(9) H(17) 0.95 . . no
C(9) H(18) 0.95 . . no
C(10) C(11) 1.420(13) . . yes
C(10) H(19) 0.95 . . no
C(10) H(20) 0.95 . . no
C(11) H(21) 0.95 . . no
C(11) H(22) 0.95 . . no

loop_
_geom_torsion_atom_site_label_1
_geom_torsion_atom_site_label_2
_geom_torsion_atom_site_label_3
_geom_torsion_atom_site_label_4
_geom_torsion_site_symmetry_1
_geom_torsion_site_symmetry_2
_geom_torsion_site_symmetry_3
_geom_torsion_site_symmetry_4
_geom_torsion
_geom_torsion_publ_flag
S(1) C(1) N(1) C(3) . . . . 0.3(11) no
S(1) C(1) N(1) Li(1) . . . . -150.5(7) no
O(1) C(4) C(5) C(6) . . . . -14.4(18) no
O(1) C(7) C(6) C(5) . . . . 6.3(15) no
O(1) Li(1) O(2) C(8) . . . . -73.3(9) no
O(1) Li(1) O(2) C(11) . . . . 105.7(11) no
O(1) Li(1) N(1) C(1) . . . . -40.4(12) no
O(1) Li(1) N(1) C(3) . . . . 167.0(8) no
O(2) C(8) C(9) C(10) . . . . -0.9(15) no
O(2) C(11) C(10) C(9) . . . . 0.4(16) no
O(2) Li(1) O(1) C(4) . . . . 123.0(8) no
O(2) Li(1) O(1) C(7) . . . . -29.8(11) no
O(2) Li(1) N(1) C(1) . . . . 73.1(10) no
O(2) Li(1) N(1) C(3) . . . . -79.5(7) no
N(1) C(1) S(1) Li(1) . . . 4_565 166.0(8) no
N(1) Li(1) O(1) C(4) . . . . -125.3(9) no
N(1) Li(1) O(1) C(7) . . . . 81.9(11) no
N(1) Li(1) O(2) C(8) . . . . 158.1(8) no
N(1) Li(1) O(2) C(11) . . . . -22.9(12) no
C(2) C(1) S(1) Li(1) . . . 4_565 -15.1(8) no
C(2) C(1) N(1) C(3) . . . . -178.6(7) no
C(2) C(1) N(1) Li(1) . . . . 30.6(12) no
C(4) O(1) C(7) C(6) . . . . -15.1(12) no
C(4) C(5) C(6) C(7) . . . . 5.1(18) no
C(5) C(4) O(1) C(7) . . . . 18.0(13) no
C(5) C(4) O(1) Li(1) . . . . -138.9(11) no
C(6) C(7) O(1) Li(1) . . . . 141.8(9) no
C(8) O(2) C(11) C(10) . . . . -1.0(14) no
C(8) C(9) C(10) C(11) . . . . 0.3(17) no
C(9) C(8) O(2) C(11) . . . . 1.1(13) no
C(9) C(8) O(2) Li(1) . . . . -179.6(9) no
C(10) C(11) O(2) Li(1) . . . . 179.9(9) no
